data_7119004
loop_
_publ_author_name
'Jakob Blom'
'Tore Kiilerich Johansen'
'Frank Jensen'
'Karl Anker Jorgensen'

_publ_section_title
;
 Dynamic resolution of 2-cyclohexylidene acetaldehydes through
 organocatalytic dienamine [4+2] cycloaddition
;
_journal_name_full Chem.Commun.
_journal_page_first 7153
_journal_volume 52
_journal_year 2016
_chemical_absolute_configuration ad
_chemical_formula_moiety 'C25 H28 Br N3 O3'
_chemical_formula_sum 'C25 H28 Br N3 O3'
_chemical_formula_weight 498.42
_space_group_crystal_system monoclinic
_space_group_IT_number 4
_space_group_name_Hall 'P 2yb'
_space_group_name_H-M_alt 'P 1 21 1'
_symmetry_Int_Tables_number 4
_symmetry_space_group_name_Hall 'P 2yb'
_symmetry_space_group_name_H-M 'P 1 21 1'
_audit_creation_date 2016-03-03
_audit_creation_method
;
Olex2 1.2
(compiled 2015.09.30 svn.r3233 for OlexSys, GUI svn.r5103)
;
_audit_update_record
;
2016-03-03 deposited with the CCDC.
2016-05-12 downloaded from the CCDC.
;
_cell_angle_alpha 90
_cell_angle_beta 100.284(7)
_cell_angle_gamma 90
_cell_formula_units_Z 2
_cell_length_a 10.064(3)
_cell_length_b 8.502(2)
_cell_length_c 13.718(4)
_cell_measurement_reflns_used 9908
_cell_measurement_temperature 100
_cell_measurement_theta_max 21.55
_cell_measurement_theta_min 2.23
_cell_volume 1154.9(6)
_computing_cell_refinement 'SAINT v8.34A (Bruker, 2013)'
_computing_data_reduction 'SAINT v8.34A (Bruker, 2013)'
_computing_molecular_graphics 'Olex2 (Dolomanov et al., 2009)'
_computing_publication_material 'Olex2 (Dolomanov et al., 2009)'
_computing_structure_refinement 'olex2.refine (Bourhis et al., 2015)'
_computing_structure_solution 'ShelXD (Sheldrick, 2008)'
_diffrn_ambient_temperature 100
_diffrn_measured_fraction_theta_full 0.9918
_diffrn_measured_fraction_theta_max 0.9918
_diffrn_measurement_device_type 'Bruker APEX-II CCD'
_diffrn_measurement_method '\f and \w scans'
_diffrn_radiation_type 'Ag K\a'
_diffrn_radiation_wavelength 0.56086
_diffrn_reflns_av_R_equivalents 0.0602
_diffrn_reflns_av_unetI/netI 0.0534
_diffrn_reflns_limit_h_max 13
_diffrn_reflns_limit_h_min -12
_diffrn_reflns_limit_k_max 11
_diffrn_reflns_limit_k_min -11
_diffrn_reflns_limit_l_max 18
_diffrn_reflns_limit_l_min -18
_diffrn_reflns_number 29092
_diffrn_reflns_theta_full 22.2764
_diffrn_reflns_theta_max 22.28
_diffrn_reflns_theta_min 1.19
_diffrn_standards_number 0
_exptl_absorpt_coefficient_mu 0.977
_exptl_absorpt_correction_T_max 0.7447
_exptl_absorpt_correction_T_min 0.5659
_exptl_absorpt_correction_type multi-scan
_exptl_absorpt_process_details
;
SADABS-2014/5 (Bruker,2014/5) was used for absorption correction.
wR2(int) was 0.1387 before and 0.0769 after correction.
The Ratio of minimum to maximum transmission is 0.7599.
The \l/2 correction factor is 0.00150.
;
_exptl_crystal_colour 'clear yellowish yellow'
_exptl_crystal_colour_lustre clear
_exptl_crystal_colour_modifier yellowish
_exptl_crystal_colour_primary yellow
_exptl_crystal_density_diffrn 1.4331
_exptl_crystal_description block
_exptl_crystal_F_000 516.4725
_exptl_crystal_size_max 0.1
_exptl_crystal_size_mid 0.1
_exptl_crystal_size_min 0.1
_refine_diff_density_max 0.9934
_refine_diff_density_min -0.7817
_refine_diff_density_rms 0.1128
_refine_ls_abs_structure_details 'Flack, H. D. (1983). Acta Cryst. A39, 876-881.'
_refine_ls_abs_structure_Flack 0.029(11)
_refine_ls_d_res_high 0.7398
_refine_ls_d_res_low 13.4979
_refine_ls_goodness_of_fit_ref 1.0030
_refine_ls_hydrogen_treatment constr
_refine_ls_matrix_type full
_refine_ls_number_constraints 45
_refine_ls_number_parameters 291
_refine_ls_number_reflns 5929
_refine_ls_number_restraints 0
_refine_ls_restrained_S_all 1.0030
_refine_ls_R_factor_all 0.0463
_refine_ls_R_factor_gt 0.0374
_refine_ls_shift/su_max 0.0000
_refine_ls_shift/su_mean 0.0000
_refine_ls_structure_factor_coef Fsqd
_refine_ls_weighting_details 'w=1/[\s^2^(Fo^2^)+(0.0637P)^2^] where P=(Fo^2^+2Fc^2^)/3'
_refine_ls_weighting_scheme calc
_refine_ls_wR_factor_gt 0.0958
_refine_ls_wR_factor_ref 0.1016
_reflns_Friedel_coverage 0.989
_reflns_limit_h_max 13
_reflns_limit_h_min -13
_reflns_limit_k_max 11
_reflns_limit_k_min -11
_reflns_limit_l_max 18
_reflns_limit_l_min -18
_reflns_number_gt 5239
_reflns_number_total 5929
_reflns_threshold_expression I>=2u(I)
_cod_data_source_file c6cc02019d2.cif
_cod_data_source_block 2015_11_17_0m
_cod_original_cell_volume 1154.9(5)
_cod_original_sg_symbol_Hall ' P 2yb'
_cod_database_code 7119004
_olex2_refinement_description
;
1. Fixed Uiso
 At 1.2 times of:
  All C(H) groups, All C(H,H) groups, All N(H) groups
 At 1.5 times of:
  All C(H,H,H) groups
2.a Ternary CH refined with riding coordinates:
 C017(H017), C031(H031)
2.b Secondary CH2 refined with riding coordinates:
 C019(H01d,H01e), C022(H02a,H02b), C023(H02c,H02d), C025(H02e,H02f), C029(H02j,
 H02k)
2.c Aromatic/amide H refined with riding coordinates:
 C018(H018), C012(H012), C010(H010), N007(H007), C0AA(H0AA), C026(H026),
 C027(H027)
2.d Idealised Me refined as rotating group:
 C008(H00a,H00b,H00c), C015(H01a,H01b,H01c), C028(H02g,H02h,H02i)
;
_olex2_submission_special_instructions 'No special instructions were received'

loop_
_space_group_symop_id
_space_group_symop_operation_xyz
1 x,y,z
2 -x,y+1/2,-z

loop_
_atom_site_label
_atom_site_type_symbol
_atom_site_fract_x
_atom_site_fract_y
_atom_site_fract_z
_atom_site_U_iso_or_equiv
_atom_site_adp_type
_atom_site_occupancy
_atom_site_refinement_flags_posn
Br01 Br 1.53576(2) 0.77692(3) 1.086567(19) 0.02550(9) Uani 1.000000 .
O003 O 0.5698(2) 0.3957(2) 0.54247(15) 0.0233(5) Uani 1.000000 .
O004 O 0.9600(2) 0.9991(3) 0.85396(19) 0.0276(6) Uani 1.000000 .
O014 O 1.1378(2) 1.1367(2) 0.91068(19) 0.0331(6) Uani 1.000000 .
N005 N 0.9190(3) 0.5426(3) 0.85661(19) 0.0188(5) Uani 1.000000 .
N007 N 0.9572(2) 0.6944(3) 0.87645(18) 0.0191(5) Uani 1.000000 .
N009 N 1.0778(3) 1.0095(3) 0.89781(19) 0.0218(5) Uani 1.000000 .
C0AA C 0.7788(3) 0.3515(3) 0.7754(2) 0.0179(5) Uani 1.000000 .
C1 C 0.4456(3) 0.7952(4) 0.70506(19) 0.0185(6) Uani 1.000000 .
C002 C 0.6918(3) 0.6241(3) 0.7671(2) 0.0163(5) Uani 1.000000 .
C006 C 1.3548(3) 0.7587(4) 1.01965(18) 0.0196(6) Uani 1.000000 .
C008 C 0.6693(3) 0.1406(3) 0.6621(2) 0.0241(7) Uani 1.000000 .
C010 C 1.2977(3) 0.6103(4) 1.0077(2) 0.0210(6) Uani 1.000000 .
C011 C 1.1483(3) 0.8699(3) 0.9360(2) 0.0185(6) Uani 1.000000 .
C012 C 1.1673(3) 0.5908(3) 0.9605(2) 0.0207(6) Uani 1.000000 .
C015 C 0.6904(3) 0.6989(3) 0.5940(2) 0.0211(6) Uani 1.000000 .
C016 C 0.6900(3) 0.3079(3) 0.6944(2) 0.0177(6) Uani 1.000000 .
C017 C 0.2225(3) 0.5865(4) 0.6423(2) 0.0249(6) Uani 1.000000 .
C018 C 1.2821(3) 0.8885(4) 0.9844(2) 0.0192(6) Uani 1.000000 .
C019 C 0.3671(3) 0.5277(3) 0.6722(2) 0.0190(6) Uani 1.000000 .
C020 C 0.8005(3) 0.5156(3) 0.8032(2) 0.0168(5) Uani 1.000000 .
C021 C 0.6175(3) 0.5986(3) 0.66209(19) 0.0155(5) Uani 1.000000 .
C022 C 0.1177(3) 0.4659(4) 0.6592(3) 0.0313(7) Uani 1.000000 .
C023 C 0.2030(3) 0.7439(4) 0.6903(2) 0.0293(8) Uani 1.000000 .
C024 C 1.0872(3) 0.7202(3) 0.9232(2) 0.0174(6) Uani 1.000000 .
C025 C 0.3087(3) 0.8667(3) 0.6758(2) 0.0234(6) Uani 1.000000 .
C026 C 0.6525(3) 0.7404(3) 0.8225(2) 0.0198(6) Uani 1.000000 .
C027 C 0.5323(3) 0.8334(3) 0.7879(2) 0.0213(6) Uani 1.000000 .
C028 C 0.0124(4) 0.1968(5) 0.6180(3) 0.0488(11) Uani 1.000000 .
C029 C 0.1224(4) 0.3101(4) 0.6043(3) 0.0413(10) Uani 1.000000 .
C030 C 0.6213(3) 0.4290(3) 0.6269(2) 0.0173(6) Uani 1.000000 .
C031 C 0.4675(3) 0.6508(3) 0.6470(2) 0.0164(5) Uani 1.000000 .
H018 H 1.3217(3) 0.9901(4) 0.9926(2) 0.0231(7) Uiso 1.000000 R
H012 H 1.1302(3) 0.4879(3) 0.9527(2) 0.0249(7) Uiso 1.000000 R
H010 H 1.3497(3) 0.5211(4) 1.0326(2) 0.0252(7) Uiso 1.000000 R
H007 H 0.9006(2) 0.7728(3) 0.85990(18) 0.0229(6) Uiso 1.000000 R
H0AA H 0.8287(3) 0.2728(3) 0.8154(2) 0.0215(7) Uiso 1.000000 R
H00a H 0.701(2) 0.1260(7) 0.5990(8) 0.0361(10) Uiso 1.000000 GR
H00b H 0.7208(18) 0.0716(4) 0.7123(8) 0.0361(10) Uiso 1.000000 GR
H00c H 0.5731(4) 0.1144(8) 0.6536(16) 0.0361(10) Uiso 1.000000 GR
H01a H 0.6852(19) 0.8102(4) 0.6115(11) 0.0316(9) Uiso 1.000000 GR
H01b H 0.7854(7) 0.6669(18) 0.6025(13) 0.0316(9) Uiso 1.000000 GR
H01c H 0.6471(15) 0.683(2) 0.5249(2) 0.0316(9) Uiso 1.000000 GR
H017 H 0.2082(3) 0.6057(4) 0.5692(2) 0.0299(8) Uiso 1.000000 R
H01d H 0.3860(3) 0.5060(3) 0.7442(2) 0.0228(7) Uiso 1.000000 R
H01e H 0.3782(3) 0.4284(3) 0.6369(2) 0.0228(7) Uiso 1.000000 R
H02a H 0.1296(3) 0.4437(4) 0.7311(3) 0.0376(9) Uiso 1.000000 R
H02b H 0.0269(3) 0.5127(4) 0.6387(3) 0.0376(9) Uiso 1.000000 R
H02c H 0.1122(3) 0.7850(4) 0.6621(2) 0.0351(9) Uiso 1.000000 R
H02d H 0.2064(3) 0.7276(4) 0.7621(2) 0.0351(9) Uiso 1.000000 R
H02e H 0.3003(3) 0.9603(3) 0.7172(2) 0.0281(8) Uiso 1.000000 R
H02f H 0.2948(3) 0.9003(3) 0.6056(2) 0.0281(8) Uiso 1.000000 R
H026 H 0.7049(3) 0.7620(3) 0.8858(2) 0.0237(7) Uiso 1.000000 R
H027 H 0.5147(3) 0.9233(3) 0.8247(2) 0.0255(7) Uiso 1.000000 R
H02g H 0.0167(19) 0.1039(17) 0.5764(17) 0.0732(16) Uiso 1.000000 GR
H02h H 0.0245(18) 0.165(3) 0.6877(5) 0.0732(16) Uiso 1.000000 GR
H02i H -0.0757(4) 0.2479(13) 0.599(2) 0.0732(16) Uiso 1.000000 GR
H02j H 0.1154(4) 0.3322(4) 0.5327(3) 0.0495(12) Uiso 1.000000 R
H02k H 0.2110(4) 0.2596(4) 0.6276(3) 0.0495(12) Uiso 1.000000 R
H031 H 0.4394(3) 0.6775(3) 0.5752(2) 0.0197(6) Uiso 1.000000 R

loop_
_atom_site_aniso_label
_atom_site_aniso_U_11
_atom_site_aniso_U_22
_atom_site_aniso_U_33
_atom_site_aniso_U_12
_atom_site_aniso_U_13
_atom_site_aniso_U_23
Br01 0.02024(13) 0.02417(14) 0.02977(14) -0.00217(15) -0.00184(9) -0.00130(15)
O003 0.0300(12) 0.0165(10) 0.0218(10) 0.0022(9) 0.0002(9) -0.0055(8)
O004 0.0221(13) 0.0190(11) 0.0390(14) 0.0028(9) -0.0016(10) 0.0015(10)
O014 0.0323(13) 0.0119(11) 0.0527(15) -0.0030(9) 0.0011(11) 0.0016(10)
N005 0.0206(14) 0.0146(12) 0.0205(12) -0.0005(10) 0.0015(10) -0.0001(9)
N007 0.0186(12) 0.0133(12) 0.0237(11) 0.0012(9) -0.0004(9) 0.0004(10)
N009 0.0223(13) 0.0125(11) 0.0305(13) 0.0017(10) 0.0047(10) -0.0011(10)
C0AA 0.0186(14) 0.0145(14) 0.0212(13) 0.0018(11) 0.0052(11) 0.0025(11)
C1 0.0189(12) 0.0148(15) 0.0216(11) 0.0024(12) 0.0031(9) -0.0003(12)
C002 0.0193(14) 0.0107(12) 0.0190(13) -0.0003(10) 0.0036(10) 0.0006(10)
C006 0.0197(12) 0.0207(16) 0.0179(11) 0.0023(13) 0.0021(9) -0.0017(13)
C008 0.0268(17) 0.0120(14) 0.0321(17) -0.0005(12) 0.0012(13) -0.0002(12)
C010 0.0216(15) 0.0172(15) 0.0237(15) 0.0015(12) 0.0025(12) 0.0009(12)
C011 0.0231(16) 0.0097(13) 0.0224(14) 0.0015(11) 0.0035(12) -0.0010(11)
C012 0.0246(15) 0.0149(14) 0.0222(14) -0.0018(12) 0.0031(11) -0.0007(11)
C015 0.0258(16) 0.0159(14) 0.0229(14) -0.0001(11) 0.0083(12) 0.0017(11)
C016 0.0205(13) 0.0084(15) 0.0249(13) -0.0009(9) 0.0058(11) 0.0006(9)
C017 0.0187(15) 0.0228(16) 0.0335(16) -0.0003(12) 0.0055(12) -0.0031(13)
C018 0.0227(16) 0.0123(13) 0.0233(14) -0.0008(12) 0.0057(12) -0.0023(11)
C019 0.0193(14) 0.0151(13) 0.0231(13) -0.0009(11) 0.0050(11) 0.0003(11)
C020 0.0189(14) 0.0134(13) 0.0182(13) -0.0009(10) 0.0034(10) -0.0001(10)
C021 0.0189(14) 0.0111(12) 0.0165(12) 0.0019(10) 0.0028(10) 0.0003(10)
C022 0.0229(17) 0.0281(17) 0.0445(19) -0.0018(14) 0.0104(14) -0.0064(15)
C023 0.0244(15) 0.027(2) 0.0369(16) 0.0042(12) 0.0069(13) -0.0023(13)
C024 0.0211(15) 0.0145(12) 0.0166(12) -0.0006(10) 0.0032(11) -0.0005(10)
C025 0.0253(16) 0.0173(15) 0.0280(15) 0.0062(12) 0.0060(12) -0.0015(12)
C026 0.0227(14) 0.0156(16) 0.0208(12) 0.0003(10) 0.0033(11) -0.0027(10)
C027 0.0258(15) 0.0131(12) 0.0254(14) 0.0030(11) 0.0060(12) -0.0030(11)
C028 0.043(2) 0.046(3) 0.063(3) -0.017(2) 0.025(2) -0.018(2)
C029 0.036(2) 0.033(2) 0.057(2) -0.0052(15) 0.0163(17) -0.0115(17)
C030 0.0162(15) 0.0147(13) 0.0222(14) -0.0005(11) 0.0063(11) -0.0006(11)
C031 0.0184(14) 0.0133(13) 0.0173(12) 0.0016(10) 0.0029(10) 0.0005(10)

loop_
_atom_type_symbol
_atom_type_scat_dispersion_real
_atom_type_scat_dispersion_imag
_atom_type_scat_Cromer_Mann_a1
_atom_type_scat_Cromer_Mann_a2
_atom_type_scat_Cromer_Mann_a3
_atom_type_scat_Cromer_Mann_a4
_atom_type_scat_Cromer_Mann_b1
_atom_type_scat_Cromer_Mann_b2
_atom_type_scat_Cromer_Mann_b3
_atom_type_scat_Cromer_Mann_b4
_atom_type_scat_Cromer_Mann_c
_atom_type_scat_source
_atom_type_scat_dispersion_source
H 0.00000 0.00000 0.49300 0.32291 0.14019 0.04081 10.51090 26.12570 3.14236 57.79970 0.0030380000826 'International Tables Volume C Table 6.1.1.4 (pp. 500-502)' 'Henke, Gullikson and Davis, At. Data and Nucl. Data Tables, 1993, 54, 2'
C 0.00154 0.00092 2.31000 1.02000 1.58860 0.86500 20.84390 10.20750 0.56870 51.65120 0.215599998832 'International Tables Volume C Table 6.1.1.4 (pp. 500-502)' 'Henke, Gullikson and Davis, At. Data and Nucl. Data Tables, 1993, 54, 2'
Br 0.20930 1.71059 17.17890 5.23580 5.63770 3.98510 2.17230 16.57960 0.26090 41.43280 2.95569992065 'International Tables Volume C Table 6.1.1.4 (pp. 500-502)' 'Henke, Gullikson and Davis, At. Data and Nucl. Data Tables, 1993, 54, 2'
O 0.00627 0.00358 3.04850 2.28680 1.54630 0.86700 13.27710 5.70110 0.32390 32.90890 0.250800013542 'International Tables Volume C Table 6.1.1.4 (pp. 500-502)' 'Henke, Gullikson and Davis, At. Data and Nucl. Data Tables, 1993, 54, 2'
N 0.00326 0.00188 12.21260 3.13220 2.01250 1.16630 0.00570 9.89330 28.99750 0.58260 -11.5290002823 'International Tables Volume C Table 6.1.1.4 (pp. 500-502)' 'Henke, Gullikson and Davis, At. Data and Nucl. Data Tables, 1993, 54, 2'

loop_
_geom_angle_atom_site_label_1
_geom_angle_atom_site_label_2
_geom_angle_atom_site_label_3
_geom_angle
_geom_angle_site_symmetry_1
_geom_angle_site_symmetry_3
C020 N005 N007 118.5(2) . .
C024 N007 N005 117.3(2) . .
H007 N007 N005 121.35(15) . .
H007 N007 C024 121.35(15) . .
O014 N009 O004 122.4(3) . .
C011 N009 O004 119.2(2) . .
C011 N009 O014 118.4(2) . .
C020 C0AA C016 121.8(3) . .
H0AA C0AA C016 119.09(16) . .
H0AA C0AA C020 119.09(16) . .
C027 C1 C025 123.9(3) . .
C031 C1 C025 114.0(2) . .
C031 C1 C027 120.8(3) . .
C021 C002 C020 116.7(2) . .
C026 C002 C020 123.6(3) . .
C026 C002 C021 119.7(3) . .
C010 C006 Br01 118.4(2) . .
C018 C006 Br01 120.9(2) . .
C018 C006 C010 120.7(3) . .
H00a C008 C016 109.5 . .
H00b C008 C016 109.5 . .
H00b C008 H00a 109.5 . .
H00c C008 C016 109.5 . .
H00c C008 H00a 109.5 . .
H00c C008 H00b 109.5 . .
C012 C010 C006 120.7(3) . .
H010 C010 C006 119.65(18) . .
H010 C010 C012 119.65(18) . .
C018 C011 N009 116.8(3) . .
C024 C011 N009 121.7(3) . .
C024 C011 C018 121.4(3) . .
C024 C012 C010 121.2(3) . .
H012 C012 C010 119.41(18) . .
H012 C012 C024 119.41(17) . .
H01a C015 C021 109.5 . .
H01b C015 C021 109.5 . .
H01b C015 H01a 109.5 . .
H01c C015 C021 109.5 . .
H01c C015 H01a 109.5 . .
H01c C015 H01b 109.5 . .
C008 C016 C0AA 122.9(3) . .
C030 C016 C0AA 119.6(2) . .
C030 C016 C008 117.0(3) . .
C022 C017 C019 113.2(3) . .
C023 C017 C019 111.3(3) . .
C023 C017 C022 112.4(3) . .
H017 C017 C019 106.47(16) . .
H017 C017 C022 106.47(19) . .
H017 C017 C023 106.47(18) . .
C011 C018 C006 119.1(3) . .
H018 C018 C006 120.44(18) . .
H018 C018 C011 120.44(17) . .
C031 C019 C017 110.5(2) . .
H01d C019 C017 109.54(16) . .
H01d C019 C031 109.54(15) . .
H01e C019 C017 109.54(16) . .
H01e C019 C031 109.54(14) . .
H01e C019 H01d 108.1 . .
C0AA C020 N005 113.4(3) . .
C002 C020 N005 129.7(3) . .
C002 C020 C0AA 116.9(2) . .
C015 C021 C002 106.8(2) . .
C030 C021 C002 113.6(2) . .
C030 C021 C015 106.8(2) . .
C031 C021 C002 112.9(2) . .
C031 C021 C015 108.5(2) . .
C031 C021 C030 107.9(2) . .
C029 C022 C017 115.2(3) . .
H02a C022 C017 108.47(19) . .
H02a C022 C029 108.5(2) . .
H02b C022 C017 108.47(18) . .
H02b C022 C029 108.5(2) . .
H02b C022 H02a 107.5 . .
C025 C023 C017 113.5(2) . .
H02c C023 C017 108.87(17) . .
H02c C023 C025 108.87(16) . .
H02d C023 C017 108.87(17) . .
H02d C023 C025 108.87(17) . .
H02d C023 H02c 107.7 . .
C011 C024 N007 124.2(2) . .
C012 C024 N007 118.9(3) . .
C012 C024 C011 116.9(3) . .
C023 C025 C1 108.5(2) . .
H02e C025 C1 110.00(16) . .
H02e C025 C023 110.00(16) . .
H02f C025 C1 110.00(15) . .
H02f C025 C023 110.00(17) . .
H02f C025 H02e 108.4 . .
C027 C026 C002 121.8(3) . .
H026 C026 C002 119.12(17) . .
H026 C026 C027 119.12(15) . .
C026 C027 C1 121.5(3) . .
H027 C027 C1 119.25(18) . .
H027 C027 C026 119.25(16) . .
H02g C028 C029 109.5 . .
H02h C028 C029 109.5 . .
H02h C028 H02g 109.5 . .
H02i C028 C029 109.5 . .
H02i C028 H02g 109.5 . .
H02i C028 H02h 109.5 . .
C028 C029 C022 113.9(3) . .
H02j C029 C022 108.8(2) . .
H02j C029 C028 108.8(2) . .
H02k C029 C022 108.8(2) . .
H02k C029 C028 108.8(2) . .
H02k C029 H02j 107.7 . .
C016 C030 O003 120.6(3) . .
C021 C030 O003 119.5(3) . .
C021 C030 C016 119.9(2) . .
C019 C031 C1 105.8(2) . .
C021 C031 C1 113.3(2) . .
C021 C031 C019 116.0(2) . .
H031 C031 C1 107.10(15) . .
H031 C031 C019 107.10(15) . .
H031 C031 C021 107.10(14) . .

loop_
_geom_bond_atom_site_label_1
_geom_bond_atom_site_label_2
_geom_bond_distance
_geom_bond_site_symmetry_2
Br01 C006 1.894(3) .
O003 C030 1.215(4) .
O004 N009 1.233(3) .
O014 N009 1.235(3) .
N005 N007 1.360(3) .
N005 C020 1.304(4) .
N007 C024 1.368(4) .
N007 H007 0.8800 .
N009 C011 1.433(4) .
C0AA C016 1.348(4) .
C0AA C020 1.452(4) .
C0AA H0AA 0.9500 .
C1 C025 1.493(4) .
C1 C027 1.344(4) .
C1 C031 1.502(4) .
C002 C020 1.449(4) .
C002 C021 1.516(4) .
C002 C026 1.349(4) .
C006 C010 1.384(4) .
C006 C018 1.364(4) .
C008 C016 1.494(4) .
C008 H00a 0.9800 .
C008 H00b 0.9800 .
C008 H00c 0.9800 .
C010 C012 1.365(4) .
C010 H010 0.9500 .
C011 C018 1.400(4) .
C011 C024 1.410(4) .
C012 C024 1.405(4) .
C012 H012 0.9500 .
C015 C021 1.544(4) .
C015 H01a 0.9800 .
C015 H01b 0.9800 .
C015 H01c 0.9800 .
C016 C030 1.472(4) .
C017 C019 1.523(4) .
C017 C022 1.519(4) .
C017 C023 1.520(4) .
C017 H017 1.0000 .
C018 H018 0.9500 .
C019 C031 1.537(4) .
C019 H01d 0.9900 .
C019 H01e 0.9900 .
C021 C030 1.523(4) .
C021 C031 1.551(4) .
C022 C029 1.528(5) .
C022 H02a 0.9900 .
C022 H02b 0.9900 .
C023 C025 1.529(4) .
C023 H02c 0.9900 .
C023 H02d 0.9900 .
C025 H02e 0.9900 .
C025 H02f 0.9900 .
C026 C027 1.452(4) .
C026 H026 0.9500 .
C027 H027 0.9500 .
C028 C029 1.504(5) .
C028 H02g 0.9800 .
C028 H02h 0.9800 .
C028 H02i 0.9800 .
C029 H02j 0.9900 .
C029 H02k 0.9900 .
C031 H031 1.0000 .
